data_7160435
loop_
_publ_author_name
'Gao, Su-Fan'
'Fu, Xiao'
'Zhang, Qian-Mao'
'Tang, Ren-Zhi'
'Wan, Wen-Juan'
'Wang, Li-Xin'

_publ_section_title
;
 New axially chiral biaryl quinoline ligands specifically partnered with
 AgOTf enabled an enantioselective aza-Friedel-Crafts reaction.
;
_journal_issue 17
_journal_name_full 'Organic &amp; biomolecular chemistry'
_journal_page_first 4100
_journal_page_last 4105
_journal_paper_doi 10.1039/d5ob00231a
_journal_volume 23
_journal_year 2025
_chemical_absolute_configuration ad
_chemical_formula_moiety 'C28 H27 N3 O3'
_chemical_formula_sum 'C28 H27 N3 O3'
_chemical_formula_weight 453.52
_space_group_crystal_system orthorhombic
_space_group_IT_number 19
_space_group_name_Hall 'P 2ac 2ab'
_space_group_name_H-M_alt 'P 21 21 21'
_atom_sites_solution_hydrogens mixed
_atom_sites_solution_primary direct
_audit_creation_date 2024-10-14
_audit_creation_method
;
Olex2 1.2
(compiled 2018.05.29 svn.r3508 for OlexSys, GUI svn.r5506)
;
_audit_update_record
;
2024-11-08 deposited with the CCDC.	2025-03-19 downloaded from the CCDC.
;
_cell_angle_alpha 90
_cell_angle_beta 90
_cell_angle_gamma 90
_cell_formula_units_Z 4
_cell_length_a 10.54932(14)
_cell_length_b 10.64007(18)
_cell_length_c 21.4433(3)
_cell_measurement_reflns_used 13212
_cell_measurement_temperature 293(2)
_cell_measurement_theta_max 70.9520
_cell_measurement_theta_min 4.1190
_cell_volume 2406.91(6)
_computing_cell_refinement 'CrysAlisPro 1.171.42.102a (Rigaku OD, 2023)'
_computing_data_collection 'CrysAlisPro 1.171.42.102a (Rigaku OD, 2023)'
_computing_data_reduction 'CrysAlisPro 1.171.42.102a (Rigaku OD, 2023)'
_computing_molecular_graphics 'Olex2 (Dolomanov et al., 2009)'
_computing_publication_material 'Olex2 (Dolomanov et al., 2009)'
_computing_structure_refinement 'ShelXL (Sheldrick, 2015)'
_computing_structure_solution 'ShelXS (Sheldrick, 2008)'
_diffrn_ambient_temperature 293(2)
_diffrn_detector 'CCD plate'
_diffrn_detector_area_resol_mean 16.2312
_diffrn_detector_type Eos
_diffrn_measured_fraction_theta_full 1.000
_diffrn_measured_fraction_theta_max 1.000
_diffrn_measurement_details
;
List of Runs (angles in degrees, time in seconds):

  # Type    Start    End  Width  t~exp~   \w     \q     \k     \f   Frames
#--------------------------------------------------------------------------
  1  \w     18.00  43.00   1.00    1.00    --    0.00  37.00 -30.00   25
  2  \w     11.00  36.00   1.00    1.60    --  -33.50  77.00 120.00   25
  3  \w    -53.00 -20.00   1.00    1.60    --  -33.50  37.00  90.00   33
  4  \w    -60.00 -15.00   1.00    1.60    --  -33.50  77.00 120.00   45
  5  \w    -91.00 -23.00   1.00    1.60    --  -33.50 -57.00-150.00   68
  6  \w      9.00  35.00   1.00    1.60    --   36.47  74.00 127.70   26
  7  \w      0.00  25.00   1.00    1.60    --   36.47  91.00-178.96   25
  8  \w      8.00  33.00   1.00    1.60    --   36.47 -99.00-180.00   25
  9  \w     19.00 103.00   1.00    1.60    --   36.47  57.00   0.00   84
 10  \w     12.00  38.00   1.00    1.60    --   36.47  76.00 166.42   26
 11  \w      4.00  37.00   1.00    1.60    --   36.47  85.00 -73.14   33
 12  \w     71.00  97.00   1.00    1.60    --   36.47  37.00  60.00   26
 13  \w      3.00  29.00   1.00    1.60    --   36.47  91.00  28.14   26
 14  \w     45.00  72.00   1.00    1.60    --   36.47 -99.00 -90.00   27
 15  \w     21.00  53.00   1.00    1.60    --   36.47  57.00  60.00   32
 16  \w      3.00  34.00   1.00    1.60    --   36.47  89.00-152.43   31
 17  \w     61.00 101.00   1.00    1.60    --   36.47 178.00-120.00   40
 18  \w      0.00  25.00   1.00    1.60    --   36.47  91.00 109.22   25
 19  \w     38.00  77.00   1.00    1.60    --   36.47  57.00 -60.00   39
 20  \w     61.00 110.00   1.00    1.60    --   36.47 178.00  60.00   49
 21  \w     20.00  47.00   1.00    1.60    --   36.47  37.00  60.00   27
 22  \w     15.00  40.00   1.00    1.60    --   36.47  37.00-120.00   25
 23  \w     14.00  40.00   1.00    1.60    --   36.47 -99.00 -90.00   26
 24  \w     64.00  90.00   1.00    1.60    --   36.47  57.00 150.00   26
 25  \w     64.00 107.00   1.00    1.60    --   36.47 178.00 -30.00   43
 26  \w      7.00  36.00   1.00    1.60    --   36.47  80.00-107.20   29
 27  \w     88.00 121.00   1.00    9.50    --  108.00  61.00  30.00   33
 28  \w     44.00  71.00   1.00    9.50    --  108.00 -94.00 120.00   27
 29  \w     41.00  72.00   1.00    9.50    --  108.00 -94.00  30.00   31
 30  \w    139.00 176.00   1.00    9.50    --  108.00  61.00  30.00   37
 31  \w    149.00 174.00   1.00    9.50    --  108.00  61.00 150.00   25
 32  \w     82.00 158.00   1.00    9.50    --  108.00  30.00 120.00   76
 33  \w    143.00 178.00   1.00    9.50    --  108.00  45.00  60.00   35
 34  \w     88.00 115.00   1.00    9.50    --  108.00  61.00 150.00   27
 35  \w     84.00 111.00   1.00    9.50    --  108.00  30.00 150.00   27
 36  \w     88.00 114.00   1.00    9.50    --  108.00  61.00  60.00   26
 37  \w    117.00 170.00   1.00    9.50    --  108.00  30.00  90.00   53
 38  \w     88.00 114.00   1.00    9.50    --  108.00  45.00 120.00   26
 39  \w     89.00 137.00   1.00    9.50    --  108.00  45.00  60.00   48
 40  \w    138.00 177.00   1.00    9.50    --  108.00  -3.00-151.89   39
 41  \w    106.00 132.00   1.00    9.50    --  108.00 -77.00-180.00   26
 42  \w     84.00 110.00   1.00    9.50    --  108.00  30.00  60.00   26
 43  \w     74.00 100.00   1.00    9.50    --  108.00-111.00 120.00   26
 44  \w     40.00  75.00   1.00    9.50    --  108.00 -77.00-180.00   35
 45  \w    113.00 139.00   1.00    9.50    --  108.00  30.00  60.00   26
 46  \w     83.00 111.00   1.00    9.50    --  108.00  30.00  90.00   28
 47  \w    108.00 147.00   1.00    9.50    --  108.00 111.00   0.00   39
 48  \w     89.00 115.00   1.00    9.50    --  108.00  45.00-180.00   26
 49  \w    115.00 159.00   1.00    9.50    --  108.00  45.00 -60.00   44
 50  \w     39.00  65.00   1.00    9.50    --  108.00 -94.00-120.00   26
 51  \w     41.00  90.00   1.00    9.50    --  108.00 -94.00 150.00   49
 52  \w    153.00 178.00   1.00    9.50    --  108.00  30.00-180.00   25
 53  \w     38.00  80.00   1.00    9.50    --  108.00 -94.00 -60.00   42
 54  \w     83.00 116.00   1.00    9.50    --  108.00  30.00-180.00   33
 55  \w    142.00 173.00   1.00    9.50    --  108.00  77.00 120.00   31
 56  \w    132.00 168.00   1.00    9.50    --  108.00  45.00 150.00   36
 57  \w     41.00  85.00   1.00    9.50    --  108.00-111.00 -60.00   44
 58  \w     76.00 107.00   1.00    9.50    --  108.00 -94.00  30.00   31
 59  \w     88.00 177.00   1.00    9.50    --  108.00  45.00 -30.00   89
 60  \w     48.00  74.00   1.00    9.50    --  108.00-111.00  30.00   26
 61  \w     84.00 109.00   1.00    9.50    --  108.00-111.00  30.00   25
 62  \w    106.00 170.00   1.00    9.50    --  108.00 111.00-150.00   64
 63  \w     49.00  99.00   1.00    9.50    --  108.00 -30.00   0.00   50
 64  \w     89.00 114.00   1.00    9.50    --  108.00  61.00  90.00   25
 65  \w     88.00 114.00   1.00    9.50    --  108.00  45.00 150.00   26
 66  \w     89.00 114.00   1.00    9.50    --  108.00  30.00  30.00   25
 67  \w    100.00 126.00   1.00    9.50    --  108.00 -61.00 -60.00   26
 68  \w     65.00  91.00   1.00    9.50    --  108.00 -61.00 -60.00   26
 69  \w     88.00 113.00   1.00    9.50    --  108.00  45.00  90.00   25
 70  \w     88.00 114.00   1.00    9.50    --  108.00  61.00 120.00   26
 71  \w    125.00 173.00   1.00    9.50    --  108.00  77.00 -90.00   48
 72  \w     42.00  73.00   1.00    9.50    --  108.00 -94.00  90.00   31
 73  \w     83.00 109.00   1.00    9.50    --  108.00-111.00 -30.00   26
 74  \w    101.00 133.00   1.00    9.50    --  108.00  77.00 120.00   32
 75  \w     89.00 115.00   1.00    9.50    --  108.00  45.00  30.00   26
 76  \w     82.00 107.00   1.00    9.50    --  108.00 -94.00-180.00   25
 77  \w     61.00  87.00   1.00    9.50    --  108.00 -61.00 -90.00   26
 78  \w     47.00  73.00   1.00    9.50    --  108.00  -3.00-151.89   26
;
_diffrn_measurement_device 'four-circle diffractometer'
_diffrn_measurement_device_type 'Xcalibur, Eos, Gemini'
_diffrn_measurement_method '\w scans'
_diffrn_orient_matrix_type 'CrysAlisPro convention (1999,Acta A55,543-557)'
_diffrn_orient_matrix_UB_11 0.1295130000
_diffrn_orient_matrix_UB_12 0.0098762000
_diffrn_orient_matrix_UB_13 -0.0328420000
_diffrn_orient_matrix_UB_21 0.0656140000
_diffrn_orient_matrix_UB_22 -0.0517844000
_diffrn_orient_matrix_UB_23 0.0587988000
_diffrn_orient_matrix_UB_31 -0.0157303000
_diffrn_orient_matrix_UB_32 -0.1348595000
_diffrn_orient_matrix_UB_33 -0.0249987000
_diffrn_radiation_monochromator graphite
_diffrn_radiation_probe x-ray
_diffrn_radiation_type CuK\a
_diffrn_radiation_wavelength 1.54184
_diffrn_reflns_av_R_equivalents 0.0408
_diffrn_reflns_av_unetI/netI 0.0244
_diffrn_reflns_Laue_measured_fraction_full 1.000
_diffrn_reflns_Laue_measured_fraction_max 1.000
_diffrn_reflns_limit_h_max 12
_diffrn_reflns_limit_h_min -12
_diffrn_reflns_limit_k_max 11
_diffrn_reflns_limit_k_min -13
_diffrn_reflns_limit_l_max 26
_diffrn_reflns_limit_l_min -25
_diffrn_reflns_number 29186
_diffrn_reflns_point_group_measured_fraction_full 1.000
_diffrn_reflns_point_group_measured_fraction_max 0.998
_diffrn_reflns_theta_full 67.684
_diffrn_reflns_theta_max 70.983
_diffrn_reflns_theta_min 4.123
_diffrn_source 'fine-focus sealed X-ray tube'
_diffrn_source_type 'Enhance (Cu) X-ray Source'
_exptl_absorpt_coefficient_mu 0.659
_exptl_absorpt_correction_T_max 1.00000
_exptl_absorpt_correction_T_min 0.93379
_exptl_absorpt_correction_type multi-scan
_exptl_absorpt_process_details
;
CrysAlisPro 1.171.42.102a (Rigaku Oxford Diffraction, 2023)
Empirical absorption correction using spherical harmonics,
implemented in SCALE3 ABSPACK scaling algorithm.
;
_exptl_crystal_colour colourless
_exptl_crystal_colour_primary colourless
_exptl_crystal_density_diffrn 1.252
_exptl_crystal_description block
_exptl_crystal_F_000 960
_exptl_crystal_size_max 0.17
_exptl_crystal_size_mid 0.11
_exptl_crystal_size_min 0.09
_refine_diff_density_max 0.160
_refine_diff_density_min -0.214
_refine_diff_density_rms 0.039
_refine_ls_abs_structure_details
;
 Flack x determined using 1782 quotients [(I+)-(I-)]/[(I+)+(I-)]
 (Parsons, Flack and Wagner, Acta Cryst. B69 (2013) 249-259).
;
_refine_ls_abs_structure_Flack -0.02(10)
_refine_ls_extinction_method none
_refine_ls_goodness_of_fit_ref 1.036
_refine_ls_hydrogen_treatment mixed
_refine_ls_matrix_type full
_refine_ls_number_parameters 318
_refine_ls_number_reflns 4624
_refine_ls_number_restraints 0
_refine_ls_restrained_S_all 1.036
_refine_ls_R_factor_all 0.0460
_refine_ls_R_factor_gt 0.0432
_refine_ls_shift/su_max 0.000
_refine_ls_shift/su_mean 0.000
_refine_ls_structure_factor_coef Fsqd
_refine_ls_weighting_details 'w=1/[\s^2^(Fo^2^)+(0.0802P)^2^+0.2059P] where P=(Fo^2^+2Fc^2^)/3'
_refine_ls_weighting_scheme calc
_refine_ls_wR_factor_gt 0.1173
_refine_ls_wR_factor_ref 0.1209
_reflns_Friedel_coverage 0.755
_reflns_Friedel_fraction_full 1.000
_reflns_Friedel_fraction_max 0.997
_reflns_number_gt 4353
_reflns_number_total 4624
_reflns_threshold_expression 'I > 2\s(I)'
_cod_data_source_file d5ob00231a2.cif
_cod_data_source_block 202410332_auto
_cod_depositor_comments 'Adding full bibliography for 7160435.cif.'
_cod_database_code 7160435
_shelx_shelxl_version_number 2014/7
_chemical_oxdiff_formula C28H31O2N2
_shelx_space_group_comment
;
The symmetry employed for this shelxl refinement is uniquely defined
by the following loop, which should always be used as a source of
symmetry information in preference to the above space-group names.
They are only intended as comments.
;
_shelx_estimated_absorpt_t_max 0.943
_shelx_estimated_absorpt_t_min 0.896
_reflns_odcompleteness_completeness 87.62
_reflns_odcompleteness_iscentric 1
_reflns_odcompleteness_theta 80.95
_olex2_refinement_description
;
1. Fixed Uiso
 At 1.2 times of:
  All C(H) groups, All C(H,H) groups
 At 1.5 times of:
  All C(H,H,H) groups
2.a Secondary CH2 refined with riding coordinates:
 C17(H17A,H17B)
2.b Aromatic/amide H refined with riding coordinates:
 C5(H5), C6(H6), C7(H7), C8(H8), C9(H9), C13(H13), C14(H14), C15(H15),
 C16(H16), C19(H19), C20(H20), C21(H21), C22(H22), C23(H23)
2.c Idealised Me refined as rotating group:
 C26(H26A,H26B,H26C), C27(H27A,H27B,H27C), C28(H28A,H28B,H28C)
;
_olex2_submission_special_instructions 'No special instructions were received'
_oxdiff_exptl_absorpt_empirical_details
;
Empirical correction (ABSPACK) includes:
- Absorption correction using spherical harmonics
- Frame scaling
;
_oxdiff_exptl_absorpt_empirical_full_max 1.180
_oxdiff_exptl_absorpt_empirical_full_min 0.926

loop_
_space_group_symop_operation_xyz
'x, y, z'
'-x+1/2, -y, z+1/2'
'x+1/2, -y+1/2, -z'
'-x, y+1/2, -z+1/2'

loop_
_atom_site_label
_atom_site_type_symbol
_atom_site_fract_x
_atom_site_fract_y
_atom_site_fract_z
_atom_site_U_iso_or_equiv
_atom_site_adp_type
_atom_site_occupancy
_atom_site_site_symmetry_order
_atom_site_calc_flag
_atom_site_refinement_flags_posn
_atom_site_refinement_flags_adp
_atom_site_refinement_flags_occupancy
_atom_site_disorder_assembly
_atom_site_disorder_group
O1 O 0.46227(19) 0.68714(19) 0.59235(10) 0.0573(5) Uani 1 1 d . . . . .
O2 O 0.32171(17) 0.9018(2) 0.68767(9) 0.0565(5) Uani 1 1 d . . . . .
O3 O 0.19509(16) 0.9653(2) 0.60775(9) 0.0557(5) Uani 1 1 d . . . . .
N1 N 0.59446(19) 0.73966(19) 0.67222(10) 0.0420(4) Uani 1 1 d . . . . .
N2 N 0.40343(18) 0.9603(2) 0.59485(10) 0.0439(5) Uani 1 1 d . . . . .
H2 H 0.386(3) 0.976(3) 0.5551(16) 0.047(8) Uiso 1 1 d . . . . .
N3 N 0.7496(2) 0.8823(3) 0.47533(11) 0.0560(6) Uani 1 1 d . . . . .
H3 H 0.805(4) 0.843(3) 0.4531(17) 0.066(10) Uiso 1 1 d . . . . .
C1 C 0.5205(2) 0.7651(2) 0.62219(11) 0.0409(5) Uani 1 1 d . . . . .
C2 C 0.5277(2) 0.9073(2) 0.60818(10) 0.0373(5) Uani 1 1 d . . . . .
C3 C 0.5940(2) 0.9552(2) 0.66676(10) 0.0384(5) Uani 1 1 d . . . . .
C4 C 0.6375(2) 0.8513(2) 0.70040(11) 0.0409(5) Uani 1 1 d . . . . .
C5 C 0.7098(3) 0.8652(3) 0.75355(13) 0.0544(6) Uani 1 1 d . . . . .
H5 H 0.7396 0.7957 0.7754 0.065 Uiso 1 1 calc R . . . .
C6 C 0.7368(3) 0.9874(4) 0.77339(13) 0.0615(8) Uani 1 1 d . . . . .
H6 H 0.7862 0.9995 0.8088 0.074 Uiso 1 1 calc R . . . .
C7 C 0.6918(3) 1.0896(3) 0.74164(13) 0.0568(7) Uani 1 1 d . . . . .
H7 H 0.7091 1.1701 0.7563 0.068 Uiso 1 1 calc R . . . .
C8 C 0.6205(2) 1.0745(3) 0.68755(12) 0.0471(5) Uani 1 1 d . . . . .
H8 H 0.5911 1.1442 0.6658 0.057 Uiso 1 1 calc R . . . .
C9 C 0.6752(3) 0.8315(3) 0.52042(12) 0.0486(5) Uani 1 1 d . . . . .
H9 H 0.6678 0.7460 0.5288 0.058 Uiso 1 1 calc R . . . .
C10 C 0.6125(2) 0.9251(2) 0.55181(10) 0.0393(5) Uani 1 1 d . . . . .
C11 C 0.6503(2) 1.0417(2) 0.52377(11) 0.0432(5) Uani 1 1 d . . . . .
C12 C 0.7379(2) 1.0097(3) 0.47644(12) 0.0507(6) Uani 1 1 d . . . . .
C13 C 0.7968(3) 1.1003(4) 0.43963(14) 0.0667(8) Uani 1 1 d . . . . .
H13 H 0.8557 1.0781 0.4093 0.080 Uiso 1 1 calc R . . . .
C14 C 0.7648(4) 1.2230(4) 0.44965(16) 0.0748(10) Uani 1 1 d . . . . .
H14 H 0.8024 1.2852 0.4255 0.090 Uiso 1 1 calc R . . . .
C15 C 0.6775(4) 1.2571(3) 0.49511(17) 0.0698(9) Uani 1 1 d . . . . .
H15 H 0.6576 1.3416 0.5005 0.084 Uiso 1 1 calc R . . . .
C16 C 0.6198(3) 1.1686(3) 0.53221(13) 0.0533(6) Uani 1 1 d . . . . .
H16 H 0.5615 1.1926 0.5624 0.064 Uiso 1 1 calc R . . . .
C17 C 0.6163(3) 0.6116(2) 0.69384(13) 0.0482(6) Uani 1 1 d . . . . .
H17A H 0.5389 0.5635 0.6883 0.058 Uiso 1 1 calc R . . . .
H17B H 0.6350 0.6138 0.7381 0.058 Uiso 1 1 calc R . . . .
C18 C 0.7230(2) 0.5448(2) 0.66054(11) 0.0423(5) Uani 1 1 d . . . . .
C19 C 0.8159(3) 0.6073(3) 0.62799(14) 0.0546(6) Uani 1 1 d . . . . .
H19 H 0.8129 0.6944 0.6247 0.066 Uiso 1 1 calc R . . . .
C20 C 0.9145(3) 0.5409(3) 0.59993(17) 0.0672(8) Uani 1 1 d . . . . .
H20 H 0.9765 0.5839 0.5777 0.081 Uiso 1 1 calc R . . . .
C21 C 0.9208(3) 0.4127(3) 0.60492(17) 0.0690(8) Uani 1 1 d . . . . .
H21 H 0.9874 0.3686 0.5868 0.083 Uiso 1 1 calc R . . . .
C22 C 0.8274(4) 0.3501(3) 0.63700(17) 0.0685(8) Uani 1 1 d . . . . .
H22 H 0.8303 0.2629 0.6402 0.082 Uiso 1 1 calc R . . . .
C23 C 0.7293(3) 0.4152(3) 0.66454(14) 0.0550(6) Uani 1 1 d . . . . .
H23 H 0.6667 0.3716 0.6861 0.066 Uiso 1 1 calc R . . . .
C24 C 0.3058(2) 0.9387(2) 0.63526(12) 0.0434(5) Uani 1 1 d . . . . .
C25 C 0.0748(2) 0.9615(3) 0.64332(16) 0.0579(7) Uani 1 1 d . . . . .
C26 C -0.0233(3) 0.9821(5) 0.5932(2) 0.0908(13) Uani 1 1 d . . . . .
H26A H -0.0079 1.0611 0.5729 0.136 Uiso 1 1 calc GR . . . .
H26B H -0.1062 0.9829 0.6116 0.136 Uiso 1 1 calc GR . . . .
H26C H -0.0183 0.9155 0.5631 0.136 Uiso 1 1 calc GR . . . .
C27 C 0.0747(3) 1.0678(4) 0.6899(2) 0.0787(10) Uani 1 1 d . . . . .
H27A H 0.1391 1.0531 0.7207 0.118 Uiso 1 1 calc GR . . . .
H27B H -0.0066 1.0722 0.7099 0.118 Uiso 1 1 calc GR . . . .
H27C H 0.0916 1.1456 0.6688 0.118 Uiso 1 1 calc GR . . . .
C28 C 0.0575(3) 0.8356(4) 0.6745(3) 0.0897(13) Uani 1 1 d . . . . .
H28A H 0.0754 0.7698 0.6452 0.135 Uiso 1 1 calc GR . . . .
H28B H -0.0283 0.8278 0.6889 0.135 Uiso 1 1 calc GR . . . .
H28C H 0.1144 0.8291 0.7093 0.135 Uiso 1 1 calc GR . . . .

loop_
_atom_site_aniso_label
_atom_site_aniso_U_11
_atom_site_aniso_U_22
_atom_site_aniso_U_33
_atom_site_aniso_U_23
_atom_site_aniso_U_13
_atom_site_aniso_U_12
O1 0.0507(10) 0.0497(10) 0.0716(12) -0.0031(9) -0.0149(9) -0.0084(8)
O2 0.0364(8) 0.0810(13) 0.0521(10) 0.0135(9) 0.0010(8) 0.0023(9)
O3 0.0300(8) 0.0773(12) 0.0598(10) 0.0094(9) -0.0040(8) 0.0063(8)
N1 0.0351(9) 0.0429(10) 0.0481(11) 0.0042(8) -0.0029(8) 0.0031(8)
N2 0.0316(9) 0.0551(12) 0.0451(11) 0.0074(9) -0.0007(8) 0.0061(9)
N3 0.0461(12) 0.0726(16) 0.0494(12) -0.0041(11) 0.0111(10) 0.0098(11)
C1 0.0305(11) 0.0445(12) 0.0477(12) 0.0001(9) -0.0013(9) -0.0010(9)
C2 0.0298(10) 0.0405(11) 0.0414(11) 0.0011(9) -0.0004(8) 0.0031(8)
C3 0.0292(9) 0.0456(12) 0.0405(11) -0.0008(9) 0.0049(8) 0.0012(9)
C4 0.0307(10) 0.0494(13) 0.0426(11) 0.0008(9) 0.0020(9) 0.0015(9)
C5 0.0470(14) 0.0693(17) 0.0467(13) 0.0059(11) -0.0056(11) 0.0041(12)
C6 0.0508(14) 0.090(2) 0.0443(13) -0.0117(14) -0.0038(11) -0.0129(15)
C7 0.0570(15) 0.0629(16) 0.0505(13) -0.0141(12) 0.0081(12) -0.0163(14)
C8 0.0467(13) 0.0460(13) 0.0487(12) -0.0030(10) 0.0083(10) -0.0053(10)
C9 0.0463(13) 0.0528(13) 0.0467(12) -0.0023(10) 0.0016(11) 0.0071(11)
C10 0.0310(10) 0.0462(12) 0.0406(10) 0.0004(9) -0.0018(8) 0.0021(9)
C11 0.0339(11) 0.0547(14) 0.0408(11) 0.0034(10) -0.0067(8) -0.0021(10)
C12 0.0378(12) 0.0720(17) 0.0422(12) 0.0042(11) -0.0018(10) -0.0055(11)
C13 0.0550(16) 0.095(2) 0.0502(14) 0.0135(14) 0.0023(13) -0.0173(16)
C14 0.075(2) 0.086(2) 0.0632(18) 0.0249(17) -0.0061(16) -0.0324(19)
C15 0.082(2) 0.0550(16) 0.0721(19) 0.0133(13) -0.0190(18) -0.0150(16)
C16 0.0568(16) 0.0511(14) 0.0522(13) 0.0042(11) -0.0071(12) -0.0012(12)
C17 0.0432(12) 0.0465(13) 0.0550(13) 0.0119(10) 0.0068(11) 0.0033(10)
C18 0.0390(11) 0.0462(12) 0.0418(11) 0.0023(9) -0.0033(9) 0.0003(9)
C19 0.0461(13) 0.0486(13) 0.0692(16) 0.0057(12) 0.0103(13) -0.0017(11)
C20 0.0522(16) 0.0735(19) 0.076(2) 0.0046(16) 0.0239(15) -0.0004(14)
C21 0.0653(19) 0.0677(18) 0.0740(19) -0.0102(15) 0.0189(16) 0.0151(15)
C22 0.082(2) 0.0450(14) 0.078(2) -0.0047(13) 0.0183(18) 0.0072(14)
C23 0.0619(16) 0.0431(13) 0.0600(14) 0.0023(11) 0.0127(13) -0.0029(12)
C24 0.0298(10) 0.0480(12) 0.0525(13) 0.0019(10) -0.0028(9) 0.0025(9)
C25 0.0283(11) 0.0715(18) 0.0738(18) 0.0017(14) -0.0015(11) 0.0010(11)
C26 0.0348(15) 0.142(4) 0.095(3) 0.005(3) -0.0170(17) 0.0042(19)
C27 0.0457(15) 0.094(3) 0.096(3) -0.018(2) 0.0001(16) 0.0101(16)
C28 0.0464(17) 0.085(3) 0.138(4) 0.024(3) 0.006(2) -0.0152(17)

loop_
_atom_type_symbol
_atom_type_description
_atom_type_scat_dispersion_real
_atom_type_scat_dispersion_imag
_atom_type_scat_source
C C 0.0181 0.0091 'International Tables Vol C Tables 4.2.6.8 and 6.1.1.4'
H H 0.0000 0.0000 'International Tables Vol C Tables 4.2.6.8 and 6.1.1.4'
N N 0.0311 0.0180 'International Tables Vol C Tables 4.2.6.8 and 6.1.1.4'
O O 0.0492 0.0322 'International Tables Vol C Tables 4.2.6.8 and 6.1.1.4'

loop_
_geom_angle_atom_site_label_1
_geom_angle_atom_site_label_2
_geom_angle_atom_site_label_3
_geom_angle
_geom_angle_site_symmetry_1
_geom_angle_site_symmetry_3
_geom_angle_publ_flag
C24 O3 C25 121.0(2) . . ?
C1 N1 C4 110.9(2) . . ?
C1 N1 C17 122.0(2) . . ?
C4 N1 C17 127.0(2) . . ?
C2 N2 H2 117(2) . . ?
C24 N2 H2 119(2) . . ?
C24 N2 C2 119.3(2) . . ?
C9 N3 H3 126(3) . . ?
C9 N3 C12 109.4(2) . . ?
C12 N3 H3 124(3) . . ?
O1 C1 N1 124.9(2) . . ?
O1 C1 C2 126.3(2) . . ?
N1 C1 C2 108.7(2) . . ?
N2 C2 C1 111.89(19) . . ?
N2 C2 C3 116.47(19) . . ?
N2 C2 C10 109.08(19) . . ?
C3 C2 C1 100.93(18) . . ?
C10 C2 C1 107.85(19) . . ?
C10 C2 C3 110.14(18) . . ?
C4 C3 C2 108.2(2) . . ?
C8 C3 C2 132.0(2) . . ?
C8 C3 C4 119.8(2) . . ?
C3 C4 N1 109.9(2) . . ?
C5 C4 N1 128.6(2) . . ?
C5 C4 C3 121.5(2) . . ?
C4 C5 H5 121.2 . . ?
C4 C5 C6 117.7(3) . . ?
C6 C5 H5 121.2 . . ?
C5 C6 H6 119.4 . . ?
C7 C6 C5 121.2(3) . . ?
C7 C6 H6 119.4 . . ?
C6 C7 H7 119.7 . . ?
C6 C7 C8 120.7(3) . . ?
C8 C7 H7 119.7 . . ?
C3 C8 C7 119.2(3) . . ?
C3 C8 H8 120.4 . . ?
C7 C8 H8 120.4 . . ?
N3 C9 H9 125.1 . . ?
N3 C9 C10 109.8(2) . . ?
C10 C9 H9 125.1 . . ?
C9 C10 C2 125.8(2) . . ?
C9 C10 C11 106.7(2) . . ?
C11 C10 C2 127.3(2) . . ?
C12 C11 C10 105.9(2) . . ?
C16 C11 C10 135.7(2) . . ?
C16 C11 C12 118.4(3) . . ?
N3 C12 C11 108.2(2) . . ?
N3 C12 C13 129.7(3) . . ?
C13 C12 C11 122.1(3) . . ?
C12 C13 H13 121.2 . . ?
C14 C13 C12 117.6(3) . . ?
C14 C13 H13 121.2 . . ?
C13 C14 H14 119.2 . . ?
C13 C14 C15 121.6(3) . . ?
C15 C14 H14 119.2 . . ?
C14 C15 H15 119.3 . . ?
C16 C15 C14 121.3(3) . . ?
C16 C15 H15 119.3 . . ?
C11 C16 H16 120.5 . . ?
C15 C16 C11 119.0(3) . . ?
C15 C16 H16 120.5 . . ?
N1 C17 H17A 108.7 . . ?
N1 C17 H17B 108.7 . . ?
N1 C17 C18 114.0(2) . . ?
H17A C17 H17B 107.6 . . ?
C18 C17 H17A 108.7 . . ?
C18 C17 H17B 108.7 . . ?
C19 C18 C17 122.9(2) . . ?
C19 C18 C23 118.7(3) . . ?
C23 C18 C17 118.4(2) . . ?
C18 C19 H19 119.8 . . ?
C18 C19 C20 120.4(3) . . ?
C20 C19 H19 119.8 . . ?
C19 C20 H20 119.8 . . ?
C21 C20 C19 120.5(3) . . ?
C21 C20 H20 119.8 . . ?
C20 C21 H21 120.4 . . ?
C20 C21 C22 119.2(3) . . ?
C22 C21 H21 120.4 . . ?
C21 C22 H22 119.7 . . ?
C21 C22 C23 120.6(3) . . ?
C23 C22 H22 119.7 . . ?
C18 C23 H23 119.6 . . ?
C22 C23 C18 120.7(3) . . ?
C22 C23 H23 119.6 . . ?
O2 C24 O3 127.1(2) . . ?
O2 C24 N2 122.9(2) . . ?
O3 C24 N2 110.0(2) . . ?
O3 C25 C26 102.5(3) . . ?
O3 C25 C27 108.7(3) . . ?
O3 C25 C28 110.9(3) . . ?
C26 C25 C27 111.2(3) . . ?
C28 C25 C26 111.2(3) . . ?
C28 C25 C27 111.8(3) . . ?
C25 C26 H26A 109.5 . . ?
C25 C26 H26B 109.5 . . ?
C25 C26 H26C 109.5 . . ?
H26A C26 H26B 109.5 . . ?
H26A C26 H26C 109.5 . . ?
H26B C26 H26C 109.5 . . ?
C25 C27 H27A 109.5 . . ?
C25 C27 H27B 109.5 . . ?
C25 C27 H27C 109.5 . . ?
H27A C27 H27B 109.5 . . ?
H27A C27 H27C 109.5 . . ?
H27B C27 H27C 109.5 . . ?
C25 C28 H28A 109.5 . . ?
C25 C28 H28B 109.5 . . ?
C25 C28 H28C 109.5 . . ?
H28A C28 H28B 109.5 . . ?
H28A C28 H28C 109.5 . . ?
H28B C28 H28C 109.5 . . ?

loop_
_geom_bond_atom_site_label_1
_geom_bond_atom_site_label_2
_geom_bond_distance
_geom_bond_site_symmetry_2
_geom_bond_publ_flag
O1 C1 1.214(3) . ?
O2 C24 1.202(3) . ?
O3 C24 1.339(3) . ?
O3 C25 1.481(3) . ?
N1 C1 1.354(3) . ?
N1 C4 1.408(3) . ?
N1 C17 1.458(3) . ?
N2 H2 0.89(3) . ?
N2 C2 1.455(3) . ?
N2 C24 1.366(3) . ?
N3 H3 0.86(4) . ?
N3 C9 1.358(4) . ?
N3 C12 1.361(4) . ?
C1 C2 1.545(3) . ?
C2 C3 1.525(3) . ?
C2 C10 1.516(3) . ?
C3 C4 1.397(3) . ?
C3 C8 1.374(4) . ?
C4 C5 1.380(4) . ?
C5 H5 0.9300 . ?
C5 C6 1.397(5) . ?
C6 H6 0.9300 . ?
C6 C7 1.368(5) . ?
C7 H7 0.9300 . ?
C7 C8 1.392(4) . ?
C8 H8 0.9300 . ?
C9 H9 0.9300 . ?
C9 C10 1.372(4) . ?
C10 C11 1.435(3) . ?
C11 C12 1.414(4) . ?
C11 C16 1.400(4) . ?
C12 C13 1.393(4) . ?
C13 H13 0.9300 . ?
C13 C14 1.365(6) . ?
C14 H14 0.9300 . ?
C14 C15 1.390(6) . ?
C15 H15 0.9300 . ?
C15 C16 1.375(5) . ?
C16 H16 0.9300 . ?
C17 H17A 0.9700 . ?
C17 H17B 0.9700 . ?
C17 C18 1.511(3) . ?
C18 C19 1.375(4) . ?
C18 C23 1.383(4) . ?
C19 H19 0.9300 . ?
C19 C20 1.394(4) . ?
C20 H20 0.9300 . ?
C20 C21 1.370(5) . ?
C21 H21 0.9300 . ?
C21 C22 1.374(5) . ?
C22 H22 0.9300 . ?
C22 C23 1.378(5) . ?
C23 H23 0.9300 . ?
C25 C26 1.509(4) . ?
C25 C27 1.510(5) . ?
C25 C28 1.508(5) . ?
C26 H26A 0.9600 . ?
C26 H26B 0.9600 . ?
C26 H26C 0.9600 . ?
C27 H27A 0.9600 . ?
C27 H27B 0.9600 . ?
C27 H27C 0.9600 . ?
C28 H28A 0.9600 . ?
C28 H28B 0.9600 . ?
C28 H28C 0.9600 . ?

loop_
_geom_hbond_atom_site_label_D
_geom_hbond_atom_site_label_H
_geom_hbond_atom_site_label_A
_geom_hbond_distance_DH
_geom_hbond_distance_HA
_geom_hbond_distance_DA
_geom_hbond_angle_DHA
_geom_hbond_site_symmetry_A
N3 H3 O1 0.86(4) 1.95(4) 2.772(3) 159(4) 3_566

loop_
_geom_torsion_atom_site_label_1
_geom_torsion_atom_site_label_2
_geom_torsion_atom_site_label_3
_geom_torsion_atom_site_label_4
_geom_torsion
_geom_torsion_site_symmetry_1
_geom_torsion_site_symmetry_2
_geom_torsion_site_symmetry_3
_geom_torsion_site_symmetry_4
_geom_torsion_publ_flag
O1 C1 C2 N2 46.5(3) . . . . ?
O1 C1 C2 C3 171.0(2) . . . . ?
O1 C1 C2 C10 -73.5(3) . . . . ?
N1 C1 C2 N2 -136.0(2) . . . . ?
N1 C1 C2 C3 -11.5(2) . . . . ?
N1 C1 C2 C10 104.0(2) . . . . ?
N1 C4 C5 C6 -177.9(2) . . . . ?
N1 C17 C18 C19 19.5(4) . . . . ?
N1 C17 C18 C23 -162.4(2) . . . . ?
N2 C2 C3 C4 131.6(2) . . . . ?
N2 C2 C3 C8 -52.1(3) . . . . ?
N2 C2 C10 C9 -123.9(3) . . . . ?
N2 C2 C10 C11 61.0(3) . . . . ?
N3 C9 C10 C2 -175.5(2) . . . . ?
N3 C9 C10 C11 0.5(3) . . . . ?
N3 C12 C13 C14 178.2(3) . . . . ?
C1 N1 C4 C3 -2.0(3) . . . . ?
C1 N1 C4 C5 177.0(2) . . . . ?
C1 N1 C17 C18 85.1(3) . . . . ?
C1 C2 C3 C4 10.2(2) . . . . ?
C1 C2 C3 C8 -173.4(2) . . . . ?
C1 C2 C10 C9 -2.2(3) . . . . ?
C1 C2 C10 C11 -177.3(2) . . . . ?
C2 N2 C24 O2 16.6(4) . . . . ?
C2 N2 C24 O3 -163.8(2) . . . . ?
C2 C3 C4 N1 -5.8(2) . . . . ?
C2 C3 C4 C5 175.1(2) . . . . ?
C2 C3 C8 C7 -175.2(2) . . . . ?
C2 C10 C11 C12 174.8(2) . . . . ?
C2 C10 C11 C16 -6.2(4) . . . . ?
C3 C2 C10 C9 107.1(3) . . . . ?
C3 C2 C10 C11 -68.0(3) . . . . ?
C3 C4 C5 C6 1.0(4) . . . . ?
C4 N1 C1 O1 -173.6(2) . . . . ?
C4 N1 C1 C2 8.9(3) . . . . ?
C4 N1 C17 C18 -99.0(3) . . . . ?
C4 C3 C8 C7 0.8(3) . . . . ?
C4 C5 C6 C7 0.8(4) . . . . ?
C5 C6 C7 C8 -1.7(4) . . . . ?
C6 C7 C8 C3 0.9(4) . . . . ?
C8 C3 C4 N1 177.3(2) . . . . ?
C8 C3 C4 C5 -1.8(3) . . . . ?
C9 N3 C12 C11 -1.0(3) . . . . ?
C9 N3 C12 C13 179.2(3) . . . . ?
C9 C10 C11 C12 -1.0(3) . . . . ?
C9 C10 C11 C16 177.9(3) . . . . ?
C10 C2 C3 C4 -103.6(2) . . . . ?
C10 C2 C3 C8 72.8(3) . . . . ?
C10 C11 C12 N3 1.3(3) . . . . ?
C10 C11 C12 C13 -178.9(2) . . . . ?
C10 C11 C16 C15 -180.0(3) . . . . ?
C11 C12 C13 C14 -1.5(4) . . . . ?
C12 N3 C9 C10 0.3(3) . . . . ?
C12 C11 C16 C15 -1.1(4) . . . . ?
C12 C13 C14 C15 0.4(5) . . . . ?
C13 C14 C15 C16 0.3(5) . . . . ?
C14 C15 C16 C11 0.0(5) . . . . ?
C16 C11 C12 N3 -177.9(2) . . . . ?
C16 C11 C12 C13 1.9(4) . . . . ?
C17 N1 C1 O1 2.9(4) . . . . ?
C17 N1 C1 C2 -174.6(2) . . . . ?
C17 N1 C4 C3 -178.3(2) . . . . ?
C17 N1 C4 C5 0.7(4) . . . . ?
C17 C18 C19 C20 177.8(3) . . . . ?
C17 C18 C23 C22 -177.6(3) . . . . ?
C18 C19 C20 C21 -0.6(6) . . . . ?
C19 C18 C23 C22 0.6(5) . . . . ?
C19 C20 C21 C22 1.1(6) . . . . ?
C20 C21 C22 C23 -0.8(6) . . . . ?
C21 C22 C23 C18 -0.1(6) . . . . ?
C23 C18 C19 C20 -0.3(5) . . . . ?
C24 O3 C25 C26 -173.6(3) . . . . ?
C24 O3 C25 C27 68.5(4) . . . . ?
C24 O3 C25 C28 -54.8(4) . . . . ?
C24 N2 C2 C1 51.1(3) . . . . ?
C24 N2 C2 C3 -64.3(3) . . . . ?
C24 N2 C2 C10 170.3(2) . . . . ?
C25 O3 C24 O2 5.4(4) . . . . ?
C25 O3 C24 N2 -174.2(2) . . . . ?
